data_7216106
loop_
_publ_author_name
'Jacobs, Ayesha'
'Nassimbeni, Luigi R.'
'Taljaard, Jana H.'

_publ_section_title
;
 Inclusion compounds of isomeric xanthenol hosts with aniline
;
_journal_issue 120
_journal_name_full CrystEngComm
_journal_page_first 731
_journal_paper_doi 10.1039/b515436g
_journal_volume 7
_journal_year 2005
_chemical_formula_moiety 'C20 H16 O3.C3 H3.5 N0.5'
_chemical_formula_sum 'C23 H19.5 N0.5 O3'
_chemical_formula_weight 350.89
_chemical_name_common '9-(4-methoxyphenyl)-9H-xanthen-9-ol aniline clathrate'
_chemical_name_systematic
;
9-(4-methoxyphenyl)-9H-xanthen-9-ol aniline clathrate
;
_space_group_IT_number 2
_symmetry_cell_setting triclinic
_symmetry_space_group_name_Hall '-P 1'
_symmetry_space_group_name_H-M 'P -1'
_atom_sites_solution_hydrogens geom
_atom_sites_solution_primary direct
_atom_sites_solution_secondary difmap
_audit_creation_method SHELXL-97
_cell_angle_alpha 95.69(3)
_cell_angle_beta 99.32(3)
_cell_angle_gamma 112.12(3)
_cell_formula_units_Z 2
_cell_length_a 8.4657(17)
_cell_length_b 9.1803(18)
_cell_length_c 12.904(3)
_cell_measurement_reflns_used 'All data'
_cell_measurement_temperature 113(2)
_cell_volume 902.6(4)
_computing_cell_refinement 'DENZO-SMN (Otwinowski & Minor, 1997)'
_computing_data_collection 'COLLECT (2000)'
_computing_data_reduction 'DENZO-SMN (Otwinowski & Minor, 1997)'
_computing_molecular_graphics 'X-seed (Barbour, 1999)'
_computing_publication_material 'SHELXL-97 (Sheldrick, 1997)'
_computing_structure_refinement 'SHELXL-97 (Sheldrick, 1997)'
_computing_structure_solution 'SHELXS-97 (Sheldrick, 1990)'
_diffrn_ambient_temperature 113(2)
_diffrn_measured_fraction_theta_full 0.985
_diffrn_measured_fraction_theta_max 0.986
_diffrn_measurement_device_type 'Nonius KappaCCD'
_diffrn_measurement_method '1\% \f scans and \w scans'
_diffrn_radiation_monochromator graphite
_diffrn_radiation_source 'fine-focus sealed tube'
_diffrn_radiation_type MoK\a
_diffrn_radiation_wavelength 0.71073
_diffrn_reflns_av_R_equivalents 0.0250
_diffrn_reflns_av_sigmaI/netI 0.0475
_diffrn_reflns_limit_h_max 10
_diffrn_reflns_limit_h_min -10
_diffrn_reflns_limit_k_max 11
_diffrn_reflns_limit_k_min -11
_diffrn_reflns_limit_l_max 16
_diffrn_reflns_limit_l_min -16
_diffrn_reflns_number 7704
_diffrn_reflns_theta_full 27.10
_diffrn_reflns_theta_max 27.10
_diffrn_reflns_theta_min 3.31
_exptl_absorpt_coefficient_mu 0.085
_exptl_absorpt_correction_type none
_exptl_crystal_density_diffrn 1.291
_exptl_crystal_density_method 'not measured'
_exptl_crystal_description rectangular
_exptl_crystal_F_000 370
_exptl_crystal_size_max 0.44
_exptl_crystal_size_mid 0.31
_exptl_crystal_size_min 0.20
_refine_diff_density_max 0.278
_refine_diff_density_min -0.200
_refine_diff_density_rms 0.038
_refine_ls_extinction_coef N/A
_refine_ls_extinction_method none
_refine_ls_goodness_of_fit_ref 1.037
_refine_ls_hydrogen_treatment mixed
_refine_ls_matrix_type full
_refine_ls_number_parameters 249
_refine_ls_number_reflns 3931
_refine_ls_number_restraints 2
_refine_ls_restrained_S_all 1.037
_refine_ls_R_factor_all 0.1033
_refine_ls_R_factor_gt 0.0490
_refine_ls_shift/su_max 0.050
_refine_ls_shift/su_mean 0.004
_refine_ls_structure_factor_coef Fsqd
_refine_ls_weighting_details 'calc w=1/[\s^2^(Fo^2^)+(0.0842P)^2^+0.0073P] where P=(Fo^2^+2Fc^2^)/3'
_refine_ls_weighting_scheme calc
_refine_ls_wR_factor_gt 0.1296
_refine_ls_wR_factor_ref 0.1509
_reflns_number_gt 2237
_reflns_number_total 3931
_reflns_threshold_expression >2sigma(I)
_cod_data_source_file b515436g.txt
_cod_data_source_block c:A1ANILINE
_cod_depositor_comments
;
The following automatic conversions were performed:

'_symmetry_cell_setting' value 'Triclinic' changed to 'triclinic'
according to
/usr/data/users/saulius/automatic-downloads/retrospective/RSC/lib/dictionaries/cif_core.dic
dictionary named 'cif_core.dic' version 2.4.2 from 2011-04-26.

Automatic conversion script
Id: cif_fix_values 2281 2013-09-26 08:29:07Z andrius 
;
_cod_original_cell_volume 902.6(3)
_cod_original_sg_symbol_H-M P-1
_cod_original_formula_sum 'C23 H19.50 N0.50 O3'
_cod_database_code 7216106

loop_
_symmetry_equiv_pos_as_xyz
'x, y, z'
'-x, -y, -z'

loop_
_atom_site_label
_atom_site_type_symbol
_atom_site_fract_x
_atom_site_fract_y
_atom_site_fract_z
_atom_site_U_iso_or_equiv
_atom_site_adp_type
_atom_site_occupancy
_atom_site_symmetry_multiplicity
_atom_site_calc_flag
_atom_site_refinement_flags
O2 O 0.28962(6) -0.20428(3) 0.53596(3) 0.0496(2) Uani 1 1 d D
C1 C 0.05205(12) -0.22180(11) 0.62113(7) 0.0435(3) Uani 1 1 d .
O1 O -0.06146(7) -0.50825(3) 0.61643(3) 0.0555(2) Uani 1 1 d .
C2 C 0.01056(14) -0.09005(12) 0.61014(9) 0.0540(3) Uani 1 1 d .
H2 H 0.1022 0.0130 0.6209 0.065 Uiso 1 1 calc R
O3 O 0.72056(12) 0.36571(10) 0.91150(7) 0.0812(3) Uani 1 1 d .
C3 C -0.16014(14) -0.10583(14) 0.58412(9) 0.0608(3) Uani 1 1 d .
H3 H -0.1853 -0.0143 0.5771 0.073 Uiso 1 1 calc R
C4 C -0.29443(14) -0.25463(14) 0.56834(9) 0.0596(3) Uani 1 1 d .
H4 H -0.4121 -0.2658 0.5491 0.072 Uiso 1 1 calc R
C5 C -0.25864(14) -0.38670(14) 0.58040(9) 0.0572(3) Uani 1 1 d .
H5 H -0.3508 -0.4892 0.5708 0.069 Uiso 1 1 calc R
C6 C -0.08587(13) -0.36831(12) 0.60677(8) 0.0451(3) Uani 1 1 d .
C7 C 0.25005(12) -0.35404(11) 0.67976(8) 0.0444(3) Uani 1 1 d .
C8 C 0.40833(14) -0.35689(13) 0.72746(9) 0.0554(3) Uani 1 1 d .
H8 H 0.5114 -0.2616 0.7415 0.067 Uiso 1 1 calc R
C9 C 0.41885(15) -0.49477(14) 0.75474(10) 0.0642(3) Uani 1 1 d .
H9 H 0.5286 -0.4940 0.7865 0.077 Uiso 1 1 calc R
C10 C 0.27103(15) -0.63334(13) 0.73616(10) 0.0646(4) Uani 1 1 d .
H10 H 0.2788 -0.7284 0.7547 0.077 Uiso 1 1 calc R
C11 C 0.11228(15) -0.63469(13) 0.69093(10) 0.0595(3) Uani 1 1 d .
H11 H 0.0095 -0.7300 0.6788 0.071 Uiso 1 1 calc R
C12 C 0.10326(13) -0.49574(12) 0.66307(8) 0.0458(3) Uani 1 1 d .
C13 C 0.23943(12) -0.20784(11) 0.63845(7) 0.0420(3) Uani 1 1 d .
C14 C 0.36712(12) -0.05320(11) 0.71119(8) 0.0428(3) Uani 1 1 d .
C15 C 0.50035(13) 0.05930(12) 0.67689(8) 0.0480(3) Uani 1 1 d .
H15 H 0.5133 0.0417 0.6055 0.058 Uiso 1 1 calc R
C16 C 0.61498(14) 0.19745(13) 0.74611(9) 0.0556(3) Uani 1 1 d .
H16 H 0.7056 0.2745 0.7216 0.067 Uiso 1 1 calc R
C17 C 0.59911(15) 0.22454(12) 0.85001(9) 0.0548(3) Uani 1 1 d .
C18 C 0.46628(16) 0.11444(13) 0.88527(9) 0.0604(3) Uani 1 1 d .
H18 H 0.4535 0.1325 0.9566 0.072 Uiso 1 1 calc R
C19 C 0.35145(14) -0.02301(13) 0.81524(8) 0.0538(3) Uani 1 1 d .
H19 H 0.2593 -0.0987 0.8395 0.065 Uiso 1 1 calc R
C20 C 0.7035(3) 0.4014(2) 1.01786(12) 0.1216(8) Uani 1 1 d .
H20A H 0.5931 0.4135 1.0167 0.182 Uiso 1 1 calc R
H20B H 0.8010 0.5009 1.0545 0.182 Uiso 1 1 calc R
H20C H 0.7045 0.3142 1.0557 0.182 Uiso 1 1 calc R
C1G C 0.0844(3) 0.0109(3) 0.10035(18) 0.1453(9) Uani 1 1 d .
H1G H 0.1451 0.0212 0.1712 0.174 Uiso 1 1 calc R
C2G C 0.0588(3) 0.1423(3) 0.06747(19) 0.1363(8) Uani 1 1 d .
C3G C -0.0268(3) 0.1250(3) -0.03609(18) 0.1401(8) Uani 1 1 d .
H3G H -0.0441 0.2132 -0.0608 0.168 Uiso 1 1 calc R
N4G N 0.1085(5) 0.2663(5) 0.1336(3) 0.1652(19) Uani 0.50 1 d P
H1 H 0.21183(14) -0.29996(6) 0.48549(6) 0.093(4) Uiso 1 1 d D

loop_
_atom_site_aniso_label
_atom_site_aniso_U_11
_atom_site_aniso_U_22
_atom_site_aniso_U_33
_atom_site_aniso_U_23
_atom_site_aniso_U_13
_atom_site_aniso_U_12
O2 0.0528(4) 0.0486(4) 0.0470(4) 0.0081(3) 0.0151(3) 0.0182(3)
C1 0.0458(5) 0.0427(5) 0.0456(5) 0.0085(4) 0.0109(4) 0.0211(4)
O1 0.0476(4) 0.0394(4) 0.0752(5) 0.0086(3) 0.0062(3) 0.0161(3)
C2 0.0514(6) 0.0443(5) 0.0687(7) 0.0107(5) 0.0090(5) 0.0232(4)
O3 0.0989(6) 0.0545(5) 0.0658(5) -0.0023(4) -0.0009(5) 0.0148(5)
C3 0.0603(6) 0.0584(6) 0.0739(7) 0.0111(5) 0.0090(5) 0.0372(5)
C4 0.0470(5) 0.0702(7) 0.0661(7) 0.0081(5) 0.0084(5) 0.0309(5)
C5 0.0434(6) 0.0556(6) 0.0687(7) 0.0062(5) 0.0087(5) 0.0181(5)
C6 0.0469(5) 0.0416(5) 0.0500(5) 0.0075(4) 0.0108(4) 0.0210(4)
C7 0.0474(5) 0.0425(5) 0.0495(5) 0.0098(4) 0.0136(4) 0.0233(4)
C8 0.0504(6) 0.0524(6) 0.0680(7) 0.0137(5) 0.0112(5) 0.0254(5)
C9 0.0629(6) 0.0618(6) 0.0783(8) 0.0162(5) 0.0081(6) 0.0383(5)
C10 0.0768(7) 0.0481(5) 0.0795(8) 0.0178(5) 0.0118(6) 0.0371(5)
C11 0.0658(7) 0.0399(5) 0.0742(7) 0.0122(5) 0.0150(6) 0.0223(5)
C12 0.0476(5) 0.0429(5) 0.0501(6) 0.0086(4) 0.0109(4) 0.0213(4)
C13 0.0440(5) 0.0413(5) 0.0450(5) 0.0107(4) 0.0132(4) 0.0195(4)
C14 0.0456(5) 0.0393(5) 0.0483(5) 0.0100(4) 0.0105(4) 0.0216(4)
C15 0.0491(5) 0.0441(5) 0.0510(6) 0.0073(4) 0.0127(5) 0.0184(4)
C16 0.0537(6) 0.0482(6) 0.0617(6) 0.0111(5) 0.0132(5) 0.0163(5)
C17 0.0613(6) 0.0416(5) 0.0551(6) 0.0048(4) -0.0003(5) 0.0197(5)
C18 0.0820(7) 0.0557(6) 0.0456(6) 0.0098(5) 0.0119(5) 0.0304(5)
C19 0.0621(6) 0.0468(6) 0.0528(6) 0.0138(4) 0.0166(5) 0.0192(5)
C20 0.1723(17) 0.0839(11) 0.0640(9) -0.0139(8) 0.0053(10) 0.0170(11)
C1G 0.1217(15) 0.184(2) 0.1189(14) 0.0380(14) 0.0232(12) 0.0471(15)
C2G 0.1248(13) 0.1325(16) 0.1494(16) 0.0127(13) 0.0694(12) 0.0359(12)
C3G 0.1296(14) 0.1766(17) 0.1339(16) 0.0508(13) 0.0255(13) 0.0785(13)
N4G 0.171(3) 0.135(3) 0.123(3) -0.010(2) 0.031(2) -0.004(3)

loop_
_atom_type_symbol
_atom_type_description
_atom_type_scat_dispersion_real
_atom_type_scat_dispersion_imag
_atom_type_scat_source
C C 0.0033 0.0016 'International Tables Vol C Tables 4.2.6.8 and 6.1.1.4'
H H 0.0000 0.0000 'International Tables Vol C Tables 4.2.6.8 and 6.1.1.4'
N N 0.0061 0.0033 'International Tables Vol C Tables 4.2.6.8 and 6.1.1.4'
O O 0.0106 0.0060 'International Tables Vol C Tables 4.2.6.8 and 6.1.1.4'

loop_
_geom_angle_atom_site_label_1
_geom_angle_atom_site_label_2
_geom_angle_atom_site_label_3
_geom_angle
_geom_angle_site_symmetry_1
C13 O2 H1 110.43(9) .
C6 C1 C2 116.90(10) .
C6 C1 C13 121.13(10) .
C2 C1 C13 121.76(9) .
C12 O1 C6 118.19(7) .
C3 C2 C1 121.55(10) .
C3 C2 H2 119.2 .
C1 C2 H2 119.2 .
C17 O3 C20 117.25(12) .
C2 C3 C4 119.87(12) .
C2 C3 H3 120.1 .
C4 C3 H3 120.1 .
C5 C4 C3 120.21(11) .
C5 C4 H4 119.9 .
C3 C4 H4 119.9 .
C4 C5 C6 119.04(10) .
C4 C5 H5 120.5 .
C6 C5 H5 120.5 .
C1 C6 C5 122.40(11) .
C1 C6 O1 122.34(9) .
C5 C6 O1 115.25(9) .
C12 C7 C8 116.79(10) .
C12 C7 C13 121.01(9) .
C8 C7 C13 121.97(9) .
C9 C8 C7 121.50(10) .
C9 C8 H8 119.3 .
C7 C8 H8 119.3 .
C10 C9 C8 120.14(11) .
C10 C9 H9 119.9 .
C8 C9 H9 119.9 .
C11 C10 C9 120.08(12) .
C11 C10 H10 120.0 .
C9 C10 H10 120.0 .
C10 C11 C12 119.33(10) .
C10 C11 H11 120.3 .
C12 C11 H11 120.3 .
O1 C12 C11 115.55(9) .
O1 C12 C7 122.30(10) .
C11 C12 C7 122.14(10) .
O2 C13 C1 108.02(8) .
O2 C13 C7 108.27(8) .
C1 C13 C7 109.47(8) .
O2 C13 C14 106.44(8) .
C1 C13 C14 112.43(9) .
C7 C13 C14 112.00(8) .
C19 C14 C15 118.26(9) .
C19 C14 C13 119.60(9) .
C15 C14 C13 122.14(9) .
C14 C15 C16 120.25(10) .
C14 C15 H15 119.9 .
C16 C15 H15 119.9 .
C17 C16 C15 120.74(11) .
C17 C16 H16 119.6 .
C15 C16 H16 119.6 .
C18 C17 O3 124.58(11) .
C18 C17 C16 119.79(10) .
O3 C17 C16 115.62(11) .
C17 C18 C19 119.07(11) .
C17 C18 H18 120.5 .
C19 C18 H18 120.5 .
C14 C19 C18 121.87(11) .
C14 C19 H19 119.1 .
C18 C19 H19 119.1 .
O3 C20 H20A 109.5 .
O3 C20 H20B 109.5 .
H20A C20 H20B 109.5 .
O3 C20 H20C 109.5 .
H20A C20 H20C 109.5 .
H20B C20 H20C 109.5 .
C3G C1G C2G 121.4(2) 2
C3G C1G H1G 119.3 2
C2G C1G H1G 119.3 .
N4G C2G C3G 123.2(3) .
N4G C2G C1G 118.6(3) .
C3G C2G C1G 118.1(2) .
C1G C3G C2G 120.5(3) 2
C1G C3G H3G 119.8 2
C2G C3G H3G 119.8 .

loop_
_geom_bond_atom_site_label_1
_geom_bond_atom_site_label_2
_geom_bond_distance
_geom_bond_site_symmetry_2
O2 C13 1.4529(11) .
O2 H1 0.9702(5) .
C1 C6 1.3800(14) .
C1 C2 1.3944(16) .
C1 C13 1.5196(15) .
O1 C12 1.3834(12) .
O1 C6 1.3900(12) .
C2 C3 1.3775(16) .
C2 H2 0.9500 .
O3 C17 1.3763(14) .
O3 C20 1.4222(19) .
C3 C4 1.3784(16) .
C3 H3 0.9500 .
C4 C5 1.3729(18) .
C4 H4 0.9500 .
C5 C6 1.3874(15) .
C5 H5 0.9500 .
C7 C12 1.3867(14) .
C7 C8 1.3919(15) .
C7 C13 1.5201(15) .
C8 C9 1.3774(17) .
C8 H8 0.9500 .
C9 C10 1.3730(17) .
C9 H9 0.9500 .
C10 C11 1.3707(17) .
C10 H10 0.9500 .
C11 C12 1.3848(16) .
C11 H11 0.9500 .
C13 C14 1.5218(15) .
C14 C19 1.3816(15) .
C14 C15 1.3819(15) .
C15 C16 1.3840(15) .
C15 H15 0.9500 .
C16 C17 1.3765(16) .
C16 H16 0.9500 .
C17 C18 1.3763(17) .
C18 C19 1.3853(16) .
C18 H18 0.9500 .
C19 H19 0.9500 .
C20 H20A 0.9800 .
C20 H20B 0.9800 .
C20 H20C 0.9800 .
C1G C3G 1.300(3) 2
C1G C2G 1.396(4) .
C1G H1G 0.9500 .
C2G N4G 1.238(4) .
C2G C3G 1.376(3) .
C3G C1G 1.300(3) 2
C3G H3G 0.9500 .

loop_
_geom_torsion_atom_site_label_1
_geom_torsion_atom_site_label_2
_geom_torsion_atom_site_label_3
_geom_torsion_atom_site_label_4
_geom_torsion
_geom_torsion_site_symmetry_1
_geom_torsion_site_symmetry_4
C6 C1 C2 C3 -1.23(16) . .
C13 C1 C2 C3 173.56(10) . .
C1 C2 C3 C4 0.00(18) . .
C2 C3 C4 C5 1.20(18) . .
C3 C4 C5 C6 -1.11(17) . .
C2 C1 C6 C5 1.32(16) . .
C13 C1 C6 C5 -173.50(9) . .
C2 C1 C6 O1 -179.48(9) . .
C13 C1 C6 O1 5.69(14) . .
C4 C5 C6 C1 -0.18(17) . .
C4 C5 C6 O1 -179.43(9) . .
C12 O1 C6 C1 13.61(13) . .
C12 O1 C6 C5 -167.14(9) . .
C12 C7 C8 C9 1.26(17) . .
C13 C7 C8 C9 -173.28(11) . .
C7 C8 C9 C10 -0.71(19) . .
C8 C9 C10 C11 -0.4(2) . .
C9 C10 C11 C12 0.84(19) . .
C6 O1 C12 C11 167.00(9) . .
C6 O1 C12 C7 -13.72(13) . .
C10 C11 C12 O1 179.04(10) . .
C10 C11 C12 C7 -0.25(18) . .
C8 C7 C12 O1 179.97(9) . .
C13 C7 C12 O1 -5.43(15) . .
C8 C7 C12 C11 -0.79(16) . .
C13 C7 C12 C11 173.81(10) . .
C6 C1 C13 O2 95.56(11) . .
C2 C1 C13 O2 -79.01(11) . .
C6 C1 C13 C7 -22.13(12) . .
C2 C1 C13 C7 163.30(9) . .
C6 C1 C13 C14 -147.29(9) . .
C2 C1 C13 C14 38.14(13) . .
C12 C7 C13 O2 -95.54(11) . .
C8 C7 C13 O2 78.77(11) . .
C12 C7 C13 C1 21.99(13) . .
C8 C7 C13 C1 -163.69(9) . .
C12 C7 C13 C14 147.40(10) . .
C8 C7 C13 C14 -38.28(14) . .
O2 C13 C14 C19 -179.95(9) . .
C1 C13 C14 C19 61.96(13) . .
C7 C13 C14 C19 -61.80(13) . .
O2 C13 C14 C15 -0.26(13) . .
C1 C13 C14 C15 -118.35(11) . .
C7 C13 C14 C15 117.88(11) . .
C19 C14 C15 C16 0.51(17) . .
C13 C14 C15 C16 -179.18(10) . .
C14 C15 C16 C17 0.46(18) . .
C20 O3 C17 C18 -1.9(2) . .
C20 O3 C17 C16 177.15(14) . .
C15 C16 C17 C18 -1.02(19) . .
C15 C16 C17 O3 179.87(11) . .
O3 C17 C18 C19 179.60(12) . .
C16 C17 C18 C19 0.58(19) . .
C15 C14 C19 C18 -0.96(18) . .
C13 C14 C19 C18 178.74(11) . .
C17 C18 C19 C14 0.41(19) . .
C3G C1G C2G N4G 176.3(3) 2 .
C3G C1G C2G C3G -1.1(4) 2 .
N4G C2G C3G C1G -176.2(3) . 2
C1G C2G C3G C1G 1.1(4) . 2
